data_7247401
loop_
_publ_author_name
'Yang, Fengyi'
'Chen, Jiali'
'Wang, Junwen'
'Liu, Jinjian'

_publ_section_title
;
 Five novel supramolecular assemblies constructed from the
 thiazolothiazole extended viologen moiety
;
_journal_issue 38
_journal_name_full CrystEngComm
_journal_page_first 5461
_journal_page_last 5469
_journal_paper_doi 10.1039/D3CE00650F
_journal_volume 25
_journal_year 2023
_chemical_formula_moiety 'C12 H7 O4, C10 H9 N2 O2 S, 2(H2 O)'
_chemical_formula_sum 'C22 H20 N2 O8 S'
_chemical_formula_weight 472.46
_space_group_crystal_system monoclinic
_space_group_IT_number 14
_space_group_name_Hall '-P 2ybc'
_space_group_name_H-M_alt 'P 1 21/c 1'
_atom_sites_solution_hydrogens geom
_atom_sites_solution_primary direct
_atom_sites_solution_secondary difmap
_audit_creation_date 2023-03-02
_audit_creation_method
;
  Olex2 1.2
  (compiled Dec  5 2012 16:20:19, GUI svn.r4385)
;
_audit_update_record
;
2023-03-03 deposited with the CCDC.	2023-09-05 downloaded from the CCDC.
;
_cell_angle_alpha 90.00
_cell_angle_beta 101.670(7)
_cell_angle_gamma 90.00
_cell_formula_units_Z 4
_cell_length_a 13.989(3)
_cell_length_b 7.8780(19)
_cell_length_c 19.624(5)
_cell_measurement_reflns_used 9429
_cell_measurement_temperature 273(2)
_cell_measurement_theta_max 26.41
_cell_measurement_theta_min 2.79
_cell_volume 2118.0(9)
_computing_molecular_graphics
;
O. V. Dolomanov, L. J. Bourhis, R. J. Gildea, J. A. K. Howard and H. Puschmann,
OLEX2: a complete structure solution, refinement and analysis program.
J. Appl. Cryst. (2009). 42, 339-341.
;
_computing_publication_material
;
O. V. Dolomanov, L. J. Bourhis, R. J. Gildea, J. A. K. Howard and H. Puschmann,
OLEX2: a complete structure solution, refinement and analysis program.
J. Appl. Cryst. (2009). 42, 339-341.
;
_computing_structure_refinement
;
XL, G.M. Sheldrick, Acta Cryst.
(2008). A64, 112-122
;
_computing_structure_solution 'SHELXS-97 (Sheldrick, 1990)'
_diffrn_ambient_temperature 273.15
_diffrn_measured_fraction_theta_full 0.998
_diffrn_measured_fraction_theta_max 0.998
_diffrn_measurement_device_type 'CCD area detector'
_diffrn_measurement_method 'phi and omega scans'
_diffrn_radiation_monochromator graphite
_diffrn_radiation_type MoK\a
_diffrn_radiation_wavelength 0.71073
_diffrn_reflns_av_R_equivalents 0.0592
_diffrn_reflns_av_unetI/netI 0.0455
_diffrn_reflns_limit_h_max 18
_diffrn_reflns_limit_h_min -17
_diffrn_reflns_limit_k_max 10
_diffrn_reflns_limit_k_min -10
_diffrn_reflns_limit_l_max 26
_diffrn_reflns_limit_l_min -26
_diffrn_reflns_number 37149
_diffrn_reflns_theta_full 28.32
_diffrn_reflns_theta_max 28.32
_diffrn_reflns_theta_min 2.33
_diffrn_source 'fine-focus sealed tube'
_exptl_absorpt_coefficient_mu 0.207
_exptl_absorpt_correction_T_max 0.7457
_exptl_absorpt_correction_T_min 0.6599
_exptl_absorpt_correction_type none
_exptl_absorpt_process_details
;
? was used for absorption correction.
wR2(int) was 0.1431 before and 0.0598 after correction.
The Ratio of minimum to maximum transmission is 0.8849.
The \l/2 correction factor is Not present.
;
_exptl_crystal_colour yellow
_exptl_crystal_colour_primary yellow
_exptl_crystal_density_diffrn 1.482
_exptl_crystal_density_method 'not measured'
_exptl_crystal_description block
_exptl_crystal_F_000 984
_exptl_crystal_size_max 0.3
_exptl_crystal_size_mid 0.2
_exptl_crystal_size_min 0.2
_refine_diff_density_max 0.622
_refine_diff_density_min -0.427
_refine_diff_density_rms 0.058
_refine_ls_extinction_method none
_refine_ls_goodness_of_fit_ref 1.039
_refine_ls_hydrogen_treatment mixed
_refine_ls_matrix_type full
_refine_ls_number_parameters 306
_refine_ls_number_reflns 5265
_refine_ls_number_restraints 0
_refine_ls_restrained_S_all 1.039
_refine_ls_R_factor_all 0.0968
_refine_ls_R_factor_gt 0.0577
_refine_ls_shift/su_max 0.001
_refine_ls_shift/su_mean 0.000
_refine_ls_structure_factor_coef Fsqd
_refine_ls_weighting_details 'calc w=1/[\s^2^(Fo^2^)+(0.0544P)^2^+1.5502P] where P=(Fo^2^+2Fc^2^)/3'
_refine_ls_weighting_scheme calc
_refine_ls_wR_factor_gt 0.1309
_refine_ls_wR_factor_ref 0.1466
_reflns_number_gt 3537
_reflns_number_total 5265
_reflns_threshold_expression >2sigma(I)
_cod_data_source_file d3ce00650f2.cif
_cod_data_source_block a
_cod_depositor_comments 'Adding full bibliography for 7247401--7247405.cif.'
_cod_database_code 7247401
_olex2_refinement_description
;
1. Fixed Uiso
 At 1.2 times of:
  H21 of C21, {H3A,H3B} of C3, H6 of C6, {H2A,H2B} of C2, H20 of C20, H4 of
  C4, H19 of C19, H14 of C14, H5 of C5, H7 of C7, H13 of C13, H22 of C22
 At 1.5 times of:
  H5A of O5, {H8A,H8B} of O8, H1 of O1, {H7A,H7B} of O7
2.a Free rotating group:
 O8(H8A,H8B), O7(H7A,H7B)
2.b Secondary CH2 refined with riding coordinates:
 C2(H2A,H2B), C3(H3A,H3B)
2.c Aromatic/amide H refined with riding coordinates:
 C14(H14), C5(H5), C7(H7), C13(H13), C22(H22), C6(H6), C19(H19), C4(H4),
 C21(H21), C20(H20)
2.d Idealised tetrahedral OH refined as rotating group:
 O1(H1), O5(H5A)
;

loop_
_space_group_symop_id
_space_group_symop_operation_xyz
1 'x, y, z'
2 '-x, y+1/2, -z+1/2'
3 '-x, -y, -z'
4 'x, -y-1/2, z-1/2'

loop_
_atom_site_label
_atom_site_type_symbol
_atom_site_fract_x
_atom_site_fract_y
_atom_site_fract_z
_atom_site_U_iso_or_equiv
_atom_site_adp_type
_atom_site_occupancy
_atom_site_symmetry_multiplicity
_atom_site_calc_flag
_atom_site_refinement_flags
_atom_site_disorder_assembly
_atom_site_disorder_group
C11 C 0.15365(16) 0.4524(3) 0.69871(12) 0.0359(5) Uani 1 1 d . . .
C9 C 0.37950(16) 0.3214(3) 0.46938(12) 0.0367(5) Uani 1 1 d . . .
O4 O 0.09950(12) 0.5518(2) 0.65821(9) 0.0455(4) Uani 1 1 d . . .
O8 O -0.20460(13) 0.5619(3) 0.69383(10) 0.0538(5) Uani 1 1 d G . .
H8A H -0.1677 0.4911 0.7193 0.081 Uiso 1 1 d G . .
H8B H -0.1906 0.6618 0.7090 0.081 Uiso 1 1 d G . .
C12 C 0.25778(16) 0.4331(3) 0.68843(12) 0.0354(5) Uani 1 1 d . . .
N1 N 0.15741(13) -0.0389(2) 0.40332(10) 0.0356(4) Uani 1 1 d . . .
C17 C 0.39124(16) 0.2655(3) 0.65689(11) 0.0339(5) Uani 1 1 d . . .
O1 O 0.12497(14) -0.4441(2) 0.53213(9) 0.0514(5) Uani 1 1 d . . .
H1 H 0.1194 -0.4279 0.5724 0.077 Uiso 1 1 calc R . .
C15 C 0.45462(16) 0.4087(3) 0.67676(11) 0.0340(5) Uani 1 1 d . . .
C8 C 0.30187(16) 0.1974(3) 0.44725(12) 0.0361(5) Uani 1 1 d . . .
C16 C 0.56053(17) 0.4063(3) 0.67362(12) 0.0376(5) Uani 1 1 d . . .
C10 C 0.52443(17) 0.4328(3) 0.48953(12) 0.0368(5) Uani 1 1 d . . .
C18 C 0.29184(16) 0.2794(3) 0.66367(11) 0.0339(5) Uani 1 1 d . . .
O2 O 0.05512(15) -0.1912(2) 0.51635(10) 0.0583(5) Uani 1 1 d . . .
O3 O 0.12956(13) 0.3745(3) 0.74771(10) 0.0574(5) Uani 1 1 d . . .
C14 C 0.41814(17) 0.5546(3) 0.69926(13) 0.0396(5) Uani 1 1 d . . .
H14 H 0.4595 0.6470 0.7114 0.048 Uiso 1 1 calc R . .
C1 C 0.08978(16) -0.3139(3) 0.49387(13) 0.0361(5) Uani 1 1 d . . .
C5 C 0.13802(17) 0.1005(3) 0.43723(13) 0.0391(6) Uani 1 1 d . . .
H5 H 0.0756 0.1165 0.4457 0.047 Uiso 1 1 calc R . .
C7 C 0.20829(17) 0.2195(3) 0.45959(13) 0.0392(6) Uani 1 1 d . . .
H7 H 0.1935 0.3153 0.4831 0.047 Uiso 1 1 calc R . .
C13 C 0.31985(17) 0.5686(3) 0.70447(13) 0.0424(6) Uani 1 1 d . . .
H13 H 0.2967 0.6703 0.7189 0.051 Uiso 1 1 calc R . .
N2 N 0.47342(15) 0.2888(3) 0.46604(11) 0.0445(5) Uani 1 1 d . . .
C22 C 0.22832(19) 0.1392(3) 0.64435(13) 0.0444(6) Uani 1 1 d . . .
H22 H 0.1633 0.1481 0.6482 0.053 Uiso 1 1 calc R . .
O7 O -0.05763(14) 0.3692(3) 0.78041(12) 0.0580(5) Uani 1 1 d G . .
H7A H -0.0620 0.2751 0.8008 0.087 Uiso 1 1 d G . .
H7B H -0.0020 0.3764 0.7695 0.087 Uiso 1 1 d G . .
C2 C 0.09863(18) -0.3309(3) 0.41930(13) 0.0408(6) Uani 1 1 d . . .
H2A H 0.0524 -0.4155 0.3969 0.049 Uiso 1 1 calc R . .
H2B H 0.1636 -0.3713 0.4177 0.049 Uiso 1 1 calc R . .
C6 C 0.31988(18) 0.0512(3) 0.41197(15) 0.0503(7) Uani 1 1 d . . .
H6 H 0.3818 0.0319 0.4031 0.060 Uiso 1 1 calc R . .
O6 O 0.60251(14) 0.2907(3) 0.65262(13) 0.0685(6) Uani 1 1 d . . .
C19 C 0.4207(2) 0.1104(3) 0.63106(14) 0.0479(6) Uani 1 1 d . . .
H19 H 0.4850 0.0983 0.6260 0.057 Uiso 1 1 calc R . .
O5 O 0.60623(14) 0.5470(3) 0.69560(13) 0.0725(7) Uani 1 1 d . . .
H5A H 0.6636 0.5393 0.6925 0.109 Uiso 1 1 calc R . .
C4 C 0.24755(18) -0.0633(3) 0.39056(14) 0.0483(7) Uani 1 1 d . . .
H4 H 0.2604 -0.1600 0.3667 0.058 Uiso 1 1 calc R . .
C21 C 0.2603(2) -0.0075(3) 0.62036(15) 0.0546(7) Uani 1 1 d . . .
H21 H 0.2178 -0.0983 0.6085 0.066 Uiso 1 1 calc R . .
C3 C 0.08035(18) -0.1665(3) 0.37884(14) 0.0444(6) Uani 1 1 d . . .
H3A H 0.0775 -0.1894 0.3299 0.053 Uiso 1 1 calc R . .
H3B H 0.0177 -0.1206 0.3836 0.053 Uiso 1 1 calc R . .
C20 C 0.3578(2) -0.0213(4) 0.61352(16) 0.0570(7) Uani 1 1 d . . .
H20 H 0.3796 -0.1215 0.5968 0.068 Uiso 1 1 calc R . .
S1 S 0.35473(5) 0.52008(8) 0.50183(4) 0.04532(19) Uani 1 1 d . . .

loop_
_atom_site_aniso_label
_atom_site_aniso_U_11
_atom_site_aniso_U_22
_atom_site_aniso_U_33
_atom_site_aniso_U_23
_atom_site_aniso_U_13
_atom_site_aniso_U_12
C11 0.0278(11) 0.0383(12) 0.0427(13) -0.0071(11) 0.0094(10) -0.0012(10)
C9 0.0326(12) 0.0411(13) 0.0379(12) 0.0020(10) 0.0109(10) 0.0010(10)
O4 0.0315(9) 0.0554(11) 0.0504(10) 0.0021(9) 0.0103(8) 0.0113(8)
O8 0.0355(10) 0.0701(13) 0.0561(12) -0.0133(10) 0.0101(8) -0.0050(9)
C12 0.0284(11) 0.0415(13) 0.0360(12) 0.0002(10) 0.0056(10) 0.0037(10)
N1 0.0288(10) 0.0378(10) 0.0400(10) -0.0017(9) 0.0063(8) 0.0018(8)
C17 0.0331(12) 0.0385(12) 0.0312(11) 0.0014(10) 0.0092(10) 0.0074(10)
O1 0.0610(12) 0.0461(10) 0.0500(11) -0.0003(9) 0.0177(10) 0.0192(9)
C15 0.0286(11) 0.0420(13) 0.0318(11) 0.0016(10) 0.0069(9) 0.0055(10)
C8 0.0329(12) 0.0379(12) 0.0390(12) 0.0000(10) 0.0108(10) 0.0012(10)
C16 0.0327(12) 0.0486(14) 0.0324(12) 0.0040(11) 0.0085(10) 0.0034(11)
C10 0.0324(12) 0.0407(13) 0.0388(12) 0.0038(10) 0.0109(10) 0.0059(10)
C18 0.0333(12) 0.0374(12) 0.0305(11) 0.0008(10) 0.0056(9) 0.0029(10)
O2 0.0664(13) 0.0488(11) 0.0681(13) -0.0019(10) 0.0336(11) 0.0191(10)
O3 0.0410(10) 0.0692(13) 0.0685(13) 0.0182(11) 0.0266(9) 0.0092(9)
C14 0.0329(12) 0.0408(13) 0.0457(13) -0.0079(11) 0.0094(10) -0.0026(10)
C1 0.0241(11) 0.0338(12) 0.0518(14) -0.0058(11) 0.0112(10) -0.0011(9)
C5 0.0302(12) 0.0387(13) 0.0520(14) 0.0007(11) 0.0167(11) 0.0054(10)
C7 0.0381(13) 0.0329(12) 0.0510(14) -0.0020(11) 0.0194(11) 0.0039(10)
C13 0.0339(13) 0.0383(13) 0.0563(15) -0.0091(12) 0.0123(11) 0.0034(10)
N2 0.0489(13) 0.0430(12) 0.0438(12) -0.0090(10) 0.0147(10) -0.0157(10)
C22 0.0380(13) 0.0468(14) 0.0471(14) -0.0009(12) 0.0055(11) -0.0049(11)
O7 0.0443(11) 0.0573(12) 0.0762(14) 0.0082(11) 0.0208(10) -0.0001(9)
C2 0.0352(13) 0.0394(13) 0.0472(14) -0.0099(11) 0.0070(11) -0.0023(11)
C6 0.0301(13) 0.0541(16) 0.0708(18) -0.0206(14) 0.0201(12) 0.0003(11)
O6 0.0431(11) 0.0622(13) 0.1095(18) -0.0104(12) 0.0374(12) 0.0075(10)
C19 0.0460(15) 0.0455(15) 0.0541(16) -0.0027(13) 0.0146(13) 0.0101(12)
O5 0.0313(10) 0.0849(15) 0.1046(17) -0.0393(14) 0.0216(11) -0.0101(10)
C4 0.0360(13) 0.0493(15) 0.0627(17) -0.0218(13) 0.0177(12) 0.0004(11)
C21 0.0622(18) 0.0409(15) 0.0580(17) -0.0084(13) 0.0055(14) -0.0102(13)
C3 0.0318(13) 0.0509(15) 0.0464(14) -0.0065(12) -0.0016(11) -0.0049(11)
C20 0.0666(19) 0.0415(15) 0.0632(18) -0.0106(14) 0.0136(15) 0.0072(14)
S1 0.0326(3) 0.0457(4) 0.0590(4) -0.0051(3) 0.0124(3) 0.0004(3)

loop_
_atom_type_symbol
_atom_type_description
_atom_type_scat_dispersion_real
_atom_type_scat_dispersion_imag
_atom_type_scat_source
C C 0.0033 0.0016 'International Tables Vol C Tables 4.2.6.8 and 6.1.1.4'
H H 0.0000 0.0000 'International Tables Vol C Tables 4.2.6.8 and 6.1.1.4'
N N 0.0061 0.0033 'International Tables Vol C Tables 4.2.6.8 and 6.1.1.4'
O O 0.0106 0.0060 'International Tables Vol C Tables 4.2.6.8 and 6.1.1.4'
S S 0.1246 0.1234 'International Tables Vol C Tables 4.2.6.8 and 6.1.1.4'

loop_
_geom_angle_atom_site_label_1
_geom_angle_atom_site_label_2
_geom_angle_atom_site_label_3
_geom_angle
_geom_angle_site_symmetry_1
_geom_angle_site_symmetry_3
_geom_angle_publ_flag
O4 C11 C12 116.8(2) . . ?
O3 C11 O4 125.1(2) . . ?
O3 C11 C12 118.1(2) . . ?
C8 C9 S1 121.08(17) . . ?
N2 C9 C8 122.0(2) . . ?
N2 C9 S1 116.91(18) . . ?
C18 C12 C11 121.9(2) . . ?
C13 C12 C11 118.1(2) . . ?
C13 C12 C18 120.0(2) . . ?
C5 N1 C4 120.0(2) . . ?
C5 N1 C3 120.67(19) . . ?
C4 N1 C3 119.3(2) . . ?
C18 C17 C15 118.2(2) . . ?
C19 C17 C15 124.4(2) . . ?
C19 C17 C18 117.3(2) . . ?
C17 C15 C16 122.7(2) . . ?
C14 C15 C17 119.8(2) . . ?
C14 C15 C16 117.5(2) . . ?
C7 C8 C9 122.4(2) . . ?
C7 C8 C6 117.5(2) . . ?
C6 C8 C9 120.2(2) . . ?
O6 C16 C15 125.5(2) . . ?
O6 C16 O5 121.0(2) . . ?
O5 C16 C15 113.4(2) . . ?
C10 C10 N2 119.0(3) 3_666 . ?
C10 C10 S1 110.3(2) 3_666 3_666 ?
N2 C10 S1 130.71(18) . 3_666 ?
C12 C18 C17 119.8(2) . . ?
C22 C18 C12 121.2(2) . . ?
C22 C18 C17 118.9(2) . . ?
C15 C14 C13 121.7(2) . . ?
O1 C1 C2 113.3(2) . . ?
O2 C1 O1 123.5(2) . . ?
O2 C1 C2 123.2(2) . . ?
N1 C5 C7 121.2(2) . . ?
C5 C7 C8 120.1(2) . . ?
C12 C13 C14 120.4(2) . . ?
C9 N2 C10 105.8(2) . . ?
C21 C22 C18 121.5(2) . . ?
C1 C2 C3 113.4(2) . . ?
C4 C6 C8 120.3(2) . . ?
C20 C19 C17 121.9(2) . . ?
N1 C4 C6 121.0(2) . . ?
C22 C21 C20 119.7(3) . . ?
N1 C3 C2 112.08(19) . . ?
C19 C20 C21 120.6(3) . . ?
C10 S1 C9 88.02(11) 3_666 . ?

loop_
_geom_bond_atom_site_label_1
_geom_bond_atom_site_label_2
_geom_bond_distance
_geom_bond_site_symmetry_2
_geom_bond_publ_flag
C11 O4 1.255(3) . ?
C11 C12 1.518(3) . ?
C11 O3 1.243(3) . ?
C9 C8 1.460(3) . ?
C9 N2 1.353(3) . ?
C9 S1 1.751(2) . ?
C12 C18 1.422(3) . ?
C12 C13 1.372(3) . ?
N1 C5 1.340(3) . ?
N1 C4 1.348(3) . ?
N1 C3 1.481(3) . ?
C17 C15 1.439(3) . ?
C17 C18 1.428(3) . ?
C17 C19 1.416(3) . ?
O1 C1 1.307(3) . ?
C15 C16 1.495(3) . ?
C15 C14 1.367(3) . ?
C8 C7 1.390(3) . ?
C8 C6 1.393(3) . ?
C16 O6 1.201(3) . ?
C16 O5 1.309(3) . ?
C10 C10 1.367(5) 3_666 ?
C10 N2 1.370(3) . ?
C10 S1 1.705(2) 3_666 ?
C18 C22 1.421(3) . ?
O2 C1 1.204(3) . ?
C14 C13 1.404(3) . ?
C1 C2 1.499(3) . ?
C5 C7 1.365(3) . ?
C22 C21 1.357(4) . ?
C2 C3 1.514(4) . ?
C6 C4 1.357(4) . ?
C19 C20 1.359(4) . ?
C21 C20 1.401(4) . ?
S1 C10 1.705(2) 3_666 ?
